data_1529049
loop_
_publ_author_name
'Zhang, F.X.'
'Lang, M.'
'Ewing, R.C.'
'Wang, Z.W.'
'Lian, J.'
'Boatner, L.A.'
'Hu, J.'

_publ_section_title
;
 Pressure-induced zircon-type to scheelite-type phase transitions on Yb P
 O4 and Lu P O4
;
_journal_name_full 'Journal of Solid State Chemistry'
_journal_page_first 2633
_journal_page_last 2638
_journal_volume 181
_journal_year 2008
_chemical_formula_sum 'O4 P Yb'
_chemical_name_systematic 'Yb (P O4)'
_space_group_IT_number 141
_symmetry_space_group_name_Hall '-I 4bd 2'
_symmetry_space_group_name_H-M 'I 41/a m d :2'
_cell_angle_alpha 90
_cell_angle_beta 90
_cell_angle_gamma 90
_cell_formula_units_Z 4
_cell_length_a 6.801
_cell_length_b 6.801
_cell_length_c 5.965
_cell_volume 275.903
_citation_journal_id_ASTM JSSCBI
_cod_data_source_file Zhang_JSSCBI_2008_1589.cif
_cod_data_source_block O4P1Yb1
_cod_original_cell_volume 275.9027
_cod_original_formula_sum 'O4 P1 Yb1'
_cod_database_code 1529049

loop_
_symmetry_equiv_pos_as_xyz
x,y,z
-y+1/4,x+3/4,z+1/4
-x+1/2,-y,z+1/2
y+1/4,-x+1/4,z+3/4
x,-y,-z
y+1/4,x+3/4,-z+1/4
-x+1/2,y,-z+1/2
-y+1/4,-x+1/4,-z+3/4
-x,-y,-z
y-1/4,-x-3/4,-z-1/4
x-1/2,y,-z-1/2
-y-1/4,x-1/4,-z-3/4
-x,y,z
-y-1/4,-x-3/4,z-1/4
x-1/2,-y,z-1/2
y-1/4,x-1/4,z-3/4
x+1/2,y+1/2,z+1/2
-y+3/4,x+5/4,z+3/4
-x+1,-y+1/2,z+1
y+3/4,-x+3/4,z+5/4
x+1/2,-y+1/2,-z+1/2
y+3/4,x+5/4,-z+3/4
-x+1,y+1/2,-z+1
-y+3/4,-x+3/4,-z+5/4
-x+1/2,-y+1/2,-z+1/2
y+1/4,-x-1/4,-z+1/4
x,y+1/2,-z
-y+1/4,x+1/4,-z-1/4
-x+1/2,y+1/2,z+1/2
-y+1/4,-x-1/4,z+1/4
x,-y+1/2,z
y+1/4,x+1/4,z-1/4

loop_
_atom_site_label
_atom_site_type_symbol
_atom_site_fract_x
_atom_site_fract_y
_atom_site_fract_z
_atom_site_occupancy
_atom_site_U_iso_or_equiv
O1 O-2 0 0.9392 0.7836 1 0.0
Yb1 Yb+3 0 0.75 0.125 1 0.0
P1 P+5 0 0.25 0.375 1 0.0
